data_1559701
loop_
_publ_author_name
'Dey, Sunanda'
'Maity, Suvendu'
'Purkait, Rakesh'
'Pal, Kunal'
'Ghosh, Prasanta'
'Jana, Kuladip'
'Sinha, Chittaranjan'

_publ_section_title
;
 X-ray structure of two Schiff bases: TURN-ON sensing of Fe<sup>3+</sup>
 and Al<sup>3+</sup> in the HepG2 cell line.
;
_journal_issue 45
_journal_name_full 'Analytical methods : advancing methods and applications'
_journal_page_first 5485
_journal_page_last 5495
_journal_paper_doi 10.1039/d0ay01090a
_journal_volume 12
_journal_year 2020
_chemical_formula_sum 'C23 H19 N3 S'
_chemical_formula_weight 369.47
_space_group_crystal_system monoclinic
_space_group_IT_number 14
_space_group_name_Hall '-P 2ybc'
_space_group_name_H-M_alt 'P 1 21/c 1'
_atom_sites_solution_hydrogens geom
_audit_creation_method SHELXL-2016/6
_audit_update_record
;
2019-07-31 deposited with the CCDC.	2020-10-15 downloaded from the CCDC.
;
_cell_angle_alpha 90
_cell_angle_beta 93.5560(10)
_cell_angle_gamma 90
_cell_formula_units_Z 4
_cell_length_a 9.8094(3)
_cell_length_b 20.7167(7)
_cell_length_c 9.6437(3)
_cell_measurement_reflns_used 9946
_cell_measurement_temperature 293(2)
_cell_measurement_theta_max 26.13
_cell_measurement_theta_min 2.86
_cell_volume 1956.00(11)
_computing_cell_refinement 'Bruker SAINT'
_computing_data_collection 'Bruker APEX2'
_computing_data_reduction 'Bruker SAINT'
_computing_molecular_graphics 'Bruker SHELXTL'
_computing_publication_material 'Bruker SHELXTL'
_computing_structure_refinement 'SHELXL-2014 (Sheldrick 2014)'
_computing_structure_solution 'SHELXS-97 (Sheldrick 2008)'
_diffrn_ambient_temperature 293(2)
_diffrn_measured_fraction_theta_full 0.995
_diffrn_measured_fraction_theta_max 0.993
_diffrn_measurement_device_type 'Bruker APEX-II CCD'
_diffrn_measurement_method '\f and \w scans'
_diffrn_radiation_type MoK\a
_diffrn_radiation_wavelength 0.71073
_diffrn_reflns_av_R_equivalents 0.0362
_diffrn_reflns_av_unetI/netI 0.0418
_diffrn_reflns_Laue_measured_fraction_full 0.995
_diffrn_reflns_Laue_measured_fraction_max 0.993
_diffrn_reflns_limit_h_max 12
_diffrn_reflns_limit_h_min -12
_diffrn_reflns_limit_k_max 25
_diffrn_reflns_limit_k_min -25
_diffrn_reflns_limit_l_max 12
_diffrn_reflns_limit_l_min -12
_diffrn_reflns_number 18743
_diffrn_reflns_point_group_measured_fraction_full 0.995
_diffrn_reflns_point_group_measured_fraction_max 0.993
_diffrn_reflns_theta_full 25.242
_diffrn_reflns_theta_max 26.440
_diffrn_reflns_theta_min 2.863
_diffrn_source Mo
_exptl_absorpt_coefficient_mu 0.177
_exptl_absorpt_correction_type multi-scan
_exptl_crystal_colour yellow
_exptl_crystal_density_diffrn 1.255
_exptl_crystal_description prism
_exptl_crystal_F_000 950
_exptl_crystal_size_max 0.154
_exptl_crystal_size_mid 0.047
_exptl_crystal_size_min 0.012
_exptl_transmission_factor_max 0.854
_exptl_transmission_factor_min 0.745
_refine_diff_density_max 0.165
_refine_diff_density_min -0.273
_refine_diff_density_rms 0.037
_refine_ls_extinction_method none
_refine_ls_goodness_of_fit_ref 1.031
_refine_ls_hydrogen_treatment constr
_refine_ls_matrix_type full
_refine_ls_number_parameters 244
_refine_ls_number_reflns 3998
_refine_ls_number_restraints 0
_refine_ls_restrained_S_all 1.031
_refine_ls_R_factor_all 0.0737
_refine_ls_R_factor_gt 0.0534
_refine_ls_shift/su_max 0.000
_refine_ls_shift/su_mean 0.000
_refine_ls_structure_factor_coef Fsqd
_refine_ls_weighting_details 'w=1/[\s^2^(Fo^2^)+(0.0694P)^2^+0.5994P] where P=(Fo^2^+2Fc^2^)/3'
_refine_ls_weighting_scheme calc
_refine_ls_wR_factor_gt 0.1392
_refine_ls_wR_factor_ref 0.1561
_reflns_Friedel_coverage 0.000
_reflns_number_gt 3001
_reflns_number_total 3998
_reflns_threshold_expression 'I > 2\s(I)'
_cod_data_source_file d0ay01090a2.cif
_cod_data_source_block 891_a
_cod_original_sg_symbol_H-M 'P 21/c'
_cod_database_code 1559701
_shelx_shelxl_version_number 2016/6
_shelx_space_group_comment
;
The symmetry employed for this shelxl refinement is uniquely defined
by the following loop, which should always be used as a source of
symmetry information in preference to the above space-group names.
They are only intended as comments.
;

loop_
_space_group_symop_operation_xyz
'x, y, z'
'-x, y+1/2, -z+1/2'
'-x, -y, -z'
'x, -y-1/2, z-1/2'

loop_
_atom_site_label
_atom_site_type_symbol
_atom_site_fract_x
_atom_site_fract_y
_atom_site_fract_z
_atom_site_U_iso_or_equiv
_atom_site_adp_type
_atom_site_occupancy
_atom_site_site_symmetry_order
_atom_site_calc_flag
_atom_site_refinement_flags_posn
_atom_site_refinement_flags_adp
_atom_site_refinement_flags_occupancy
_atom_site_disorder_assembly
_atom_site_disorder_group
S1 S 0.27508(7) 0.59645(4) 0.97133(7) 0.0826(3) Uani 1 1 d . . . . .
N3 N 0.57219(17) 0.63064(8) 0.94648(17) 0.0569(4) Uani 1 1 d . . . . .
N2 N 0.63821(18) 0.65106(10) 0.68349(16) 0.0638(5) Uani 1 1 d . . . . .
H2 H 0.561165 0.635994 0.706672 0.077 Uiso 1 1 calc R U . . .
N1 N 0.40675(19) 0.65311(11) 0.5245(2) 0.0743(5) Uani 1 1 d . . . . .
C7 C 0.7394(2) 0.66083(9) 0.7862(2) 0.0526(5) Uani 1 1 d . . . . .
C18 C 0.7319(2) 0.61193(10) 0.46767(19) 0.0527(5) Uani 1 1 d . . . . .
C6 C 0.6543(2) 0.66475(10) 0.53844(19) 0.0550(5) Uani 1 1 d . . . . .
H6 H 0.706478 0.704912 0.532817 0.066 Uiso 1 1 calc R U . . .
C12 C 0.7069(2) 0.65022(10) 0.9255(2) 0.0550(5) Uani 1 1 d . . . . .
C5 C 0.5151(2) 0.67527(9) 0.4639(2) 0.0547(5) Uani 1 1 d . . . . .
C13 C 0.5502(2) 0.59212(11) 1.0449(2) 0.0645(6) Uani 1 1 d . . . . .
H13 H 0.623746 0.577464 1.101788 0.077 Uiso 1 1 calc R U . . .
C8 C 0.8716(2) 0.67955(11) 0.7607(2) 0.0640(5) Uani 1 1 d . . . . .
H8 H 0.895279 0.685468 0.669675 0.077 Uiso 1 1 calc R U . . .
C19 C 0.8546(2) 0.62377(12) 0.4097(2) 0.0674(6) Uani 1 1 d . . . . .
H19 H 0.890988 0.665238 0.413049 0.081 Uiso 1 1 calc R U . . .
C14 C 0.4153(2) 0.57048(11) 1.0712(2) 0.0649(6) Uani 1 1 d . . . . .
C15 C 0.3786(3) 0.52762(12) 1.1727(3) 0.0796(7) Uani 1 1 d . . . . .
H15 H 0.440168 0.508847 1.237887 0.096 Uiso 1 1 calc R U . . .
C23 C 0.6790(2) 0.55036(11) 0.4583(3) 0.0701(6) Uani 1 1 d . . . . .
H23 H 0.596622 0.541265 0.496908 0.084 Uiso 1 1 calc R U . . .
C9 C 0.9684(2) 0.68950(12) 0.8695(3) 0.0740(7) Uani 1 1 d . . . . .
H9 H 1.056616 0.701705 0.850745 0.089 Uiso 1 1 calc R U . . .
C4 C 0.5050(3) 0.70493(12) 0.3356(3) 0.0762(7) Uani 1 1 d . . . . .
H4 H 0.582683 0.719842 0.295310 0.091 Uiso 1 1 calc R U . . .
C11 C 0.8055(3) 0.66203(12) 1.0317(2) 0.0713(6) Uani 1 1 d . . . . .
H11 H 0.783607 0.656687 1.123479 0.086 Uiso 1 1 calc R U . . .
C20 C 0.9241(3) 0.57516(16) 0.3468(3) 0.0834(7) Uani 1 1 d . . . . .
H20 H 1.007484 0.583898 0.309972 0.100 Uiso 1 1 calc R U . . .
C10 C 0.9353(3) 0.68150(13) 1.0042(3) 0.0795(7) Uani 1 1 d . . . . .
H10 H 1.000128 0.689181 1.076817 0.095 Uiso 1 1 calc R U . . .
C22 C 0.7475(3) 0.50171(13) 0.3919(3) 0.0884(8) Uani 1 1 d . . . . .
H22 H 0.709750 0.460610 0.383701 0.106 Uiso 1 1 calc R U . . .
C17 C 0.1703(3) 0.54928(15) 1.0632(3) 0.0902(8) Uani 1 1 d . . . . .
H17 H 0.076311 0.546842 1.044540 0.108 Uiso 1 1 calc R U . . .
C21 C 0.8716(3) 0.51458(16) 0.3383(3) 0.0885(8) Uani 1 1 d . . . . .
H21 H 0.919202 0.481848 0.296457 0.106 Uiso 1 1 calc R U . . .
C3 C 0.3785(4) 0.71210(13) 0.2685(3) 0.0959(9) Uani 1 1 d . . . . .
H3 H 0.369487 0.732270 0.182266 0.115 Uiso 1 1 calc R U . . .
C2 C 0.2662(3) 0.68945(14) 0.3292(3) 0.0888(8) Uani 1 1 d . . . . .
H2A H 0.179595 0.693481 0.285039 0.107 Uiso 1 1 calc R U . . .
C16 C 0.2382(3) 0.51596(13) 1.1654(3) 0.0893(8) Uani 1 1 d . . . . .
H16 H 0.195992 0.488085 1.225034 0.107 Uiso 1 1 calc R U . . .
C1 C 0.2839(3) 0.66076(16) 0.4560(3) 0.0907(8) Uani 1 1 d . . . . .
H1 H 0.207076 0.645637 0.497624 0.109 Uiso 1 1 calc R U . . .

loop_
_atom_site_aniso_label
_atom_site_aniso_U_11
_atom_site_aniso_U_22
_atom_site_aniso_U_33
_atom_site_aniso_U_23
_atom_site_aniso_U_13
_atom_site_aniso_U_12
S1 0.0757(4) 0.0977(5) 0.0732(4) 0.0045(3) -0.0046(3) 0.0008(3)
N3 0.0604(10) 0.0658(10) 0.0442(9) -0.0014(7) -0.0006(7) 0.0119(8)
N2 0.0515(9) 0.0970(13) 0.0419(9) -0.0020(8) -0.0039(7) -0.0158(9)
N1 0.0554(11) 0.0998(15) 0.0662(12) 0.0035(10) -0.0083(9) -0.0042(10)
C7 0.0531(11) 0.0542(10) 0.0491(10) -0.0047(8) -0.0078(8) 0.0019(8)
C18 0.0529(10) 0.0639(12) 0.0403(9) 0.0063(8) -0.0049(8) -0.0074(9)
C6 0.0556(11) 0.0626(12) 0.0460(10) 0.0018(8) -0.0040(8) -0.0147(9)
C12 0.0590(12) 0.0561(11) 0.0483(10) -0.0032(8) -0.0081(9) 0.0129(9)
C5 0.0597(11) 0.0515(10) 0.0515(11) -0.0058(8) -0.0071(9) -0.0049(9)
C13 0.0675(13) 0.0736(14) 0.0523(11) 0.0034(10) 0.0039(10) 0.0198(11)
C8 0.0582(12) 0.0724(13) 0.0601(12) -0.0004(10) -0.0078(10) -0.0064(10)
C19 0.0663(13) 0.0832(15) 0.0529(12) -0.0009(11) 0.0061(10) -0.0161(11)
C14 0.0730(14) 0.0671(13) 0.0556(12) -0.0016(10) 0.0123(10) 0.0163(11)
C15 0.0840(17) 0.0757(15) 0.0820(16) 0.0084(13) 0.0269(13) 0.0218(13)
C23 0.0650(13) 0.0670(13) 0.0785(15) 0.0067(11) 0.0053(11) -0.0080(11)
C9 0.0543(12) 0.0762(15) 0.0886(18) 0.0001(13) -0.0196(11) -0.0047(11)
C4 0.0886(17) 0.0690(14) 0.0685(14) 0.0143(11) -0.0141(12) -0.0112(12)
C11 0.0772(16) 0.0828(15) 0.0513(12) -0.0018(10) -0.0172(11) 0.0151(12)
C20 0.0691(15) 0.112(2) 0.0703(15) -0.0115(15) 0.0120(12) -0.0018(15)
C10 0.0712(15) 0.0897(17) 0.0729(16) -0.0073(13) -0.0347(12) 0.0062(13)
C22 0.099(2) 0.0644(14) 0.100(2) 0.0001(14) -0.0047(16) -0.0004(14)
C17 0.0751(16) 0.0955(19) 0.102(2) -0.0193(17) 0.0183(15) -0.0069(15)
C21 0.0817(18) 0.101(2) 0.0824(18) -0.0141(15) -0.0019(14) 0.0209(16)
C3 0.121(3) 0.0725(16) 0.0886(19) 0.0180(14) -0.0417(18) 0.0021(16)
C2 0.0800(18) 0.0765(16) 0.104(2) -0.0059(15) -0.0395(16) 0.0140(14)
C16 0.100(2) 0.0720(16) 0.100(2) 0.0026(15) 0.0370(17) 0.0103(14)
C1 0.0577(14) 0.117(2) 0.095(2) -0.0029(17) -0.0137(13) -0.0020(14)

loop_
_atom_type_symbol
_atom_type_description
_atom_type_scat_dispersion_real
_atom_type_scat_dispersion_imag
_atom_type_scat_source
C C 0.0033 0.0016 'International Tables Vol C Tables 4.2.6.8 and 6.1.1.4'
H H 0.0000 0.0000 'International Tables Vol C Tables 4.2.6.8 and 6.1.1.4'
N N 0.0061 0.0033 'International Tables Vol C Tables 4.2.6.8 and 6.1.1.4'
O O 0.0106 0.0060 'International Tables Vol C Tables 4.2.6.8 and 6.1.1.4'
S S 0.1246 0.1234 'International Tables Vol C Tables 4.2.6.8 and 6.1.1.4'

loop_
_geom_angle_atom_site_label_1
_geom_angle_atom_site_label_2
_geom_angle_atom_site_label_3
_geom_angle
_geom_angle_site_symmetry_1
_geom_angle_site_symmetry_3
_geom_angle_publ_flag
C17 S1 C14 90.96(14) . . ?
C13 N3 C12 119.55(18) . . ?
C7 N2 C6 123.49(17) . . ?
C7 N2 H2 118.3 . . ?
C6 N2 H2 118.3 . . ?
C5 N1 C1 117.4(2) . . ?
N2 C7 C8 123.62(19) . . ?
N2 C7 C12 117.78(18) . . ?
C8 C7 C12 118.59(18) . . ?
C23 C18 C19 118.2(2) . . ?
C23 C18 C6 119.96(19) . . ?
C19 C18 C6 121.86(19) . . ?
N2 C6 C5 109.71(16) . . ?
N2 C6 C18 112.42(17) . . ?
C5 C6 C18 110.57(15) . . ?
N2 C6 H6 108.0 . . ?
C5 C6 H6 108.0 . . ?
C18 C6 H6 108.0 . . ?
C11 C12 N3 124.24(19) . . ?
C11 C12 C7 119.0(2) . . ?
N3 C12 C7 116.67(17) . . ?
N1 C5 C4 122.3(2) . . ?
N1 C5 C6 117.59(18) . . ?
C4 C5 C6 120.1(2) . . ?
N3 C13 C14 122.0(2) . . ?
N3 C13 H13 119.0 . . ?
C14 C13 H13 119.0 . . ?
C9 C8 C7 120.7(2) . . ?
C9 C8 H8 119.7 . . ?
C7 C8 H8 119.7 . . ?
C20 C19 C18 121.1(2) . . ?
C20 C19 H19 119.5 . . ?
C18 C19 H19 119.5 . . ?
C15 C14 C13 127.5(2) . . ?
C15 C14 S1 111.26(19) . . ?
C13 C14 S1 121.26(17) . . ?
C14 C15 C16 112.0(3) . . ?
C14 C15 H15 124.0 . . ?
C16 C15 H15 124.0 . . ?
C18 C23 C22 120.7(2) . . ?
C18 C23 H23 119.6 . . ?
C22 C23 H23 119.6 . . ?
C10 C9 C8 120.6(2) . . ?
C10 C9 H9 119.7 . . ?
C8 C9 H9 119.7 . . ?
C3 C4 C5 119.0(3) . . ?
C3 C4 H4 120.5 . . ?
C5 C4 H4 120.5 . . ?
C10 C11 C12 121.4(2) . . ?
C10 C11 H11 119.3 . . ?
C12 C11 H11 119.3 . . ?
C21 C20 C19 120.4(3) . . ?
C21 C20 H20 119.8 . . ?
C19 C20 H20 119.8 . . ?
C9 C10 C11 119.7(2) . . ?
C9 C10 H10 120.2 . . ?
C11 C10 H10 120.2 . . ?
C21 C22 C23 119.7(3) . . ?
C21 C22 H22 120.1 . . ?
C23 C22 H22 120.1 . . ?
C16 C17 S1 112.8(2) . . ?
C16 C17 H17 123.6 . . ?
S1 C17 H17 123.6 . . ?
C20 C21 C22 119.8(3) . . ?
C20 C21 H21 120.1 . . ?
C22 C21 H21 120.1 . . ?
C2 C3 C4 119.5(3) . . ?
C2 C3 H3 120.3 . . ?
C4 C3 H3 120.3 . . ?
C1 C2 C3 118.3(2) . . ?
C1 C2 H2A 120.8 . . ?
C3 C2 H2A 120.8 . . ?
C17 C16 C15 112.9(3) . . ?
C17 C16 H16 123.5 . . ?
C15 C16 H16 123.5 . . ?
N1 C1 C2 123.5(3) . . ?
N1 C1 H1 118.2 . . ?
C2 C1 H1 118.2 . . ?

loop_
_geom_bond_atom_site_label_1
_geom_bond_atom_site_label_2
_geom_bond_distance
_geom_bond_site_symmetry_2
_geom_bond_publ_flag
S1 C17 1.705(3) . ?
S1 C14 1.716(2) . ?
N3 C13 1.269(3) . ?
N3 C12 1.409(3) . ?
N2 C7 1.373(2) . ?
N2 C6 1.445(2) . ?
N2 H2 0.8600 . ?
N1 C5 1.326(3) . ?
N1 C1 1.347(3) . ?
C7 C8 1.390(3) . ?
C7 C12 1.417(3) . ?
C18 C23 1.378(3) . ?
C18 C19 1.381(3) . ?
C18 C6 1.519(3) . ?
C6 C5 1.519(3) . ?
C6 H6 0.9800 . ?
C12 C11 1.387(3) . ?
C5 C4 1.379(3) . ?
C13 C14 1.434(3) . ?
C13 H13 0.9300 . ?
C8 C9 1.386(3) . ?
C8 H8 0.9300 . ?
C19 C20 1.377(4) . ?
C19 H19 0.9300 . ?
C14 C15 1.385(3) . ?
C15 C16 1.395(4) . ?
C15 H15 0.9300 . ?
C23 C22 1.390(4) . ?
C23 H23 0.9300 . ?
C9 C10 1.369(4) . ?
C9 H9 0.9300 . ?
C4 C3 1.371(4) . ?
C4 H4 0.9300 . ?
C11 C10 1.376(4) . ?
C11 H11 0.9300 . ?
C20 C21 1.357(4) . ?
C20 H20 0.9300 . ?
C10 H10 0.9300 . ?
C22 C21 1.377(4) . ?
C22 H22 0.9300 . ?
C17 C16 1.346(4) . ?
C17 H17 0.9300 . ?
C21 H21 0.9300 . ?
C3 C2 1.363(4) . ?
C3 H3 0.9300 . ?
C2 C1 1.361(4) . ?
C2 H2A 0.9300 . ?
C16 H16 0.9300 . ?
C1 H1 0.9300 . ?
